data_4131754
loop_
_publ_author_name
'Wang, Lei'
'Li, Jing'
'Zhang, Li'
'Fang, Yong'
'Chen, Chao'
'Zhao, Yue'
'Song, You'
'Deng, Liang'
'Tan, Gengwen'
'Wang, Xinping'
'Power, Philip P.'

_publ_section_title
;
 Isolable Borane-Based Diradical and Triradical Fused by a Diamagnetic
 Transition Metal Ion.
;
_journal_issue 49
_journal_name_full 'Journal of the American Chemical Society'
_journal_page_first 17723
_journal_page_last 17726
_journal_paper_doi 10.1021/jacs.7b10141
_journal_volume 139
_journal_year 2017
_chemical_formula_moiety 'C138 H150 B6 Fe N6'
_chemical_formula_sum 'C138 H150 B6 Fe N6'
_chemical_formula_weight 2013.34
_space_group_crystal_system triclinic
_space_group_IT_number 2
_space_group_name_Hall '-P 1'
_space_group_name_H-M_alt 'P -1'
_atom_sites_solution_hydrogens geom
_audit_creation_method SHELXL-2014/7
_cell_angle_alpha 82.992(2)
_cell_angle_beta 82.381(3)
_cell_angle_gamma 73.241(3)
_cell_formula_units_Z 2
_cell_length_a 14.0035(12)
_cell_length_b 17.0728(14)
_cell_length_c 28.873(2)
_cell_measurement_reflns_used 9806
_cell_measurement_temperature 153(2)
_cell_measurement_theta_max 25.72
_cell_measurement_theta_min 2.38
_cell_volume 6525.8(9)
_computing_cell_refinement 'Bruker SAINT'
_computing_data_collection 'Bruker APEX2'
_computing_data_reduction 'Bruker SAINT'
_computing_molecular_graphics 'Ortep 3v2'
_computing_structure_refinement 'SHELXL-2014/7 (Sheldrick, 2014)'
_computing_structure_solution 'SHELXS-2014/7 (Sheldrick 2014)'
_diffrn_ambient_temperature 153(2)
_diffrn_measured_fraction_theta_full 0.995
_diffrn_measured_fraction_theta_max 0.995
_diffrn_measurement_device_type 'PHOTON100 CMOS detector'
_diffrn_measurement_method '\f and \w scans'
_diffrn_radiation_type MoK\a
_diffrn_radiation_wavelength 0.71073
_diffrn_reflns_av_R_equivalents 0.0665
_diffrn_reflns_av_unetI/netI 0.1254
_diffrn_reflns_Laue_measured_fraction_full 0.995
_diffrn_reflns_Laue_measured_fraction_max 0.995
_diffrn_reflns_limit_h_max 12
_diffrn_reflns_limit_h_min -16
_diffrn_reflns_limit_k_max 20
_diffrn_reflns_limit_k_min -20
_diffrn_reflns_limit_l_max 34
_diffrn_reflns_limit_l_min -34
_diffrn_reflns_number 47414
_diffrn_reflns_point_group_measured_fraction_full 0.995
_diffrn_reflns_point_group_measured_fraction_max 0.995
_diffrn_reflns_theta_full 25.010
_diffrn_reflns_theta_max 25.010
_diffrn_reflns_theta_min 1.980
_exptl_absorpt_coefficient_mu 0.163
_exptl_absorpt_correction_T_max 0.7456
_exptl_absorpt_correction_T_min 0.6468
_exptl_absorpt_correction_type multi-scan
_exptl_absorpt_process_details 'SADABS (Bruker, 2014)'
_exptl_crystal_colour green
_exptl_crystal_density_diffrn 1.025
_exptl_crystal_density_method 'not measured'
_exptl_crystal_description block
_exptl_crystal_F_000 2152
_exptl_crystal_size_max 0.200
_exptl_crystal_size_mid 0.200
_exptl_crystal_size_min 0.180
_refine_diff_density_max 0.841
_refine_diff_density_min -0.405
_refine_diff_density_rms 0.060
_refine_ls_extinction_method none
_refine_ls_goodness_of_fit_ref 1.021
_refine_ls_hydrogen_treatment constr
_refine_ls_matrix_type full
_refine_ls_number_parameters 1477
_refine_ls_number_reflns 22914
_refine_ls_number_restraints 60
_refine_ls_restrained_S_all 1.027
_refine_ls_R_factor_all 0.1432
_refine_ls_R_factor_gt 0.0771
_refine_ls_shift/su_max 0.001
_refine_ls_shift/su_mean 0.000
_refine_ls_structure_factor_coef Fsqd
_refine_ls_weighting_details 'w=1/[\s^2^(Fo^2^)+(0.0960P)^2^+4.7580P] where P=(Fo^2^+2Fc^2^)/3'
_refine_ls_weighting_scheme calc
_refine_ls_wR_factor_gt 0.1897
_refine_ls_wR_factor_ref 0.2228
_reflns_Friedel_coverage 0.000
_reflns_number_gt 12938
_reflns_number_total 22914
_reflns_threshold_expression 'I > 2\s(I)'
_cod_data_source_file ja7b10141_si_002.cif
_cod_data_source_block 1_a_sq
_cod_original_cell_volume 6525.9(10)
_cod_database_code 4131754
_shelx_shelxl_version_number 2014/7
_shelx_space_group_comment
;
The symmetry employed for this shelxl refinement is uniquely defined
by the following loop, which should always be used as a source of
symmetry information in preference to the above space-group names.
They are only intended as comments.
;
_shelx_estimated_absorpt_t_min 0.968
_shelx_estimated_absorpt_t_max 0.971

loop_
_space_group_symop_operation_xyz
'x, y, z'
'-x, -y, -z'

loop_
_atom_site_label
_atom_site_type_symbol
_atom_site_fract_x
_atom_site_fract_y
_atom_site_fract_z
_atom_site_U_iso_or_equiv
_atom_site_adp_type
_atom_site_occupancy
_atom_site_site_symmetry_order
_atom_site_calc_flag
_atom_site_refinement_flags_posn
_atom_site_refinement_flags_adp
_atom_site_refinement_flags_occupancy
_atom_site_disorder_assembly
_atom_site_disorder_group
Fe1 Fe 0.31606(4) 0.70324(3) 0.26042(2) 0.02550(16) Uani 1 1 d . . . . .
N6 N 0.2463(2) 0.69663(18) 0.20813(10) 0.0281(8) Uani 1 1 d . . . . .
N5 N 0.1847(2) 0.77327(17) 0.28090(10) 0.0266(7) Uani 1 1 d . . . . .
N2 N 0.3640(2) 0.79043(18) 0.22144(10) 0.0287(8) Uani 1 1 d . . . . .
N1 N 0.4461(2) 0.63480(18) 0.23585(10) 0.0280(7) Uani 1 1 d . . . . .
N4 N 0.3784(2) 0.70985(17) 0.31623(10) 0.0241(7) Uani 1 1 d . . . . .
N3 N 0.2776(2) 0.61250(17) 0.29996(10) 0.0257(7) Uani 1 1 d . . . . .
B6 B 0.2975(5) 0.6254(5) 0.0842(2) 0.080(2) Uani 1 1 d . . . . .
B5 B 0.0381(4) 0.8859(3) 0.38671(16) 0.0333(11) Uani 1 1 d . . . . .
B2 B 0.2827(4) 1.0171(3) 0.17529(18) 0.0452(14) Uani 1 1 d . . . . .
B1 B 0.6325(4) 0.4208(3) 0.25202(18) 0.0371(12) Uani 1 1 d . . . . .
B4 B 0.5505(4) 0.8129(3) 0.36376(17) 0.0363(12) Uani 1 1 d . . . . .
B3 B 0.1156(4) 0.4632(3) 0.30864(17) 0.0342(11) Uani 1 1 d . . . . .
C102 C 0.2877(3) 0.6613(2) 0.16850(13) 0.0358(10) Uani 1 1 d . . . . .
H10A H 0.3580 0.6363 0.1657 0.043 Uiso 1 1 calc R U . . .
C101 C 0.2361(4) 0.6583(3) 0.13138(15) 0.0447(11) Uani 1 1 d . . . . .
C100 C 0.1329(4) 0.6931(3) 0.13694(15) 0.0492(12) Uani 1 1 d . . . . .
H10B H 0.0930 0.6887 0.1137 0.059 Uiso 1 1 calc R U . . .
C99 C 0.0879(3) 0.7341(3) 0.17619(14) 0.0392(11) Uani 1 1 d . . . . .
H99A H 0.0178 0.7596 0.1795 0.047 Uiso 1 1 calc R U . . .
C98 C 0.1471(3) 0.7374(2) 0.21073(13) 0.0315(10) Uani 1 1 d . . . . .
C97 C 0.1117(3) 0.7827(2) 0.25205(13) 0.0281(9) Uani 1 1 d . . . . .
C96 C 0.0154(3) 0.8328(2) 0.26284(14) 0.0349(10) Uani 1 1 d . . . . .
H96A H -0.0337 0.8417 0.2416 0.042 Uiso 1 1 calc R U . . .
C95 C -0.0089(3) 0.8698(2) 0.30434(13) 0.0357(10) Uani 1 1 d . . . . .
H95A H -0.0737 0.9060 0.3111 0.043 Uiso 1 1 calc R U . . .
C94 C 0.0625(3) 0.8536(2) 0.33649(13) 0.0310(9) Uani 1 1 d . . . . .
C93 C 0.1578(3) 0.8064(2) 0.32204(13) 0.0283(9) Uani 1 1 d . . . . .
H93A H 0.2078 0.7968 0.3429 0.034 Uiso 1 1 calc R U . . .
C103 C 0.0862(3) 0.8252(2) 0.42829(13) 0.0339(10) Uani 1 1 d . . . . .
C108 C 0.0958(3) 0.7397(2) 0.42937(14) 0.0386(10) Uani 1 1 d . . . . .
C107 C 0.1543(4) 0.6844(3) 0.46126(14) 0.0449(12) Uani 1 1 d . . . . .
H10C H 0.1591 0.6276 0.4619 0.054 Uiso 1 1 calc R U . . .
C106 C 0.2053(4) 0.7093(3) 0.49180(15) 0.0510(13) Uani 1 1 d . . . . .
C105 C 0.1899(4) 0.7933(3) 0.49294(14) 0.0484(12) Uani 1 1 d . . . . .
H10D H 0.2212 0.8118 0.5151 0.058 Uiso 1 1 calc R U . . .
C104 C 0.1305(3) 0.8511(3) 0.46291(14) 0.0403(11) Uani 1 1 d . . . . .
C111 C 0.0437(4) 0.7034(3) 0.39881(15) 0.0449(12) Uani 1 1 d . . . . .
H11A H 0.0050 0.7472 0.3779 0.067 Uiso 1 1 calc R U . . .
H11B H 0.0937 0.6636 0.3800 0.067 Uiso 1 1 calc R U . . .
H11C H -0.0015 0.6757 0.4185 0.067 Uiso 1 1 calc R U . . .
C110 C 0.2740(4) 0.6477(3) 0.52332(17) 0.0707(17) Uani 1 1 d . . . . .
H11D H 0.3034 0.6766 0.5424 0.106 Uiso 1 1 calc R U . . .
H11E H 0.2356 0.6150 0.5439 0.106 Uiso 1 1 calc R U . . .
H11F H 0.3276 0.6113 0.5041 0.106 Uiso 1 1 calc R U . . .
C109 C 0.1148(4) 0.9405(3) 0.46897(15) 0.0468(12) Uani 1 1 d . . . . .
H10E H 0.0718 0.9745 0.4457 0.070 Uiso 1 1 calc R U . . .
H10F H 0.0828 0.9523 0.5006 0.070 Uiso 1 1 calc R U . . .
H10G H 0.1798 0.9529 0.4645 0.070 Uiso 1 1 calc R U . . .
C112 C -0.0267(3) 0.9775(2) 0.38786(13) 0.0324(10) Uani 1 1 d . . . . .
C117 C -0.1282(3) 0.9980(2) 0.40432(14) 0.0378(10) Uani 1 1 d . . . . .
C116 C -0.1864(3) 1.0796(2) 0.39895(14) 0.0413(11) Uani 1 1 d . . . . .
H11G H -0.2559 1.0929 0.4094 0.050 Uiso 1 1 calc R U . . .
C115 C -0.1446(4) 1.1411(3) 0.37885(15) 0.0430(12) Uani 1 1 d . . . . .
C114 C -0.0434(4) 1.1211(3) 0.36402(15) 0.0441(12) Uani 1 1 d . . . . .
H11H H -0.0136 1.1636 0.3515 0.053 Uiso 1 1 calc R U . . .
C113 C 0.0163(3) 1.0399(2) 0.36699(14) 0.0373(10) Uani 1 1 d . . . . .
C120 C -0.1770(4) 0.9331(3) 0.42680(17) 0.0541(13) Uani 1 1 d . . . . .
H12A H -0.2480 0.9587 0.4361 0.081 Uiso 1 1 calc R U . . .
H12B H -0.1709 0.8929 0.4044 0.081 Uiso 1 1 calc R U . . .
H12C H -0.1438 0.9055 0.4546 0.081 Uiso 1 1 calc R U . . .
C119 C -0.2080(4) 1.2287(3) 0.37171(19) 0.0640(15) Uani 1 1 d . . . . .
H11I H -0.1656 1.2635 0.3570 0.096 Uiso 1 1 calc R U . . .
H11J H -0.2598 1.2315 0.3513 0.096 Uiso 1 1 calc R U . . .
H11K H -0.2399 1.2480 0.4021 0.096 Uiso 1 1 calc R U . . .
C118 C 0.1252(3) 1.0216(3) 0.34814(16) 0.0476(12) Uani 1 1 d . . . . .
H11L H 0.1569 0.9624 0.3527 0.071 Uiso 1 1 calc R U . . .
H11M H 0.1307 1.0397 0.3146 0.071 Uiso 1 1 calc R U . . .
H11N H 0.1590 1.0508 0.3648 0.071 Uiso 1 1 calc R U . . .
C121 C 0.4015(4) 0.6390(4) 0.07091(15) 0.0608(15) Uani 1 1 d . . . . .
C122 C 0.4170(5) 0.7186(4) 0.07048(17) 0.0746(19) Uani 1 1 d . . . . .
C123 C 0.5114(5) 0.7280(4) 0.0615(2) 0.0763(18) Uani 1 1 d . . . . .
H12D H 0.5193 0.7816 0.0607 0.092 Uiso 1 1 calc R U . . .
C124 C 0.5945(5) 0.6643(3) 0.05379(18) 0.0657(15) Uani 1 1 d . . . . .
C125 C 0.5810(4) 0.5861(3) 0.05340(16) 0.0537(13) Uani 1 1 d . . . . .
H12E H 0.6382 0.5410 0.0477 0.064 Uiso 1 1 calc R U . . .
C126 C 0.4879(4) 0.5725(3) 0.06102(15) 0.0527(13) Uani 1 1 d . . . . .
C12A C 0.3383(10) 0.7987(8) 0.0808(4) 0.062(3) Uani 0.71(3) 1 d . U P A 1
H12F H 0.2720 0.7890 0.0870 0.092 Uiso 0.71(3) 1 calc R U P A 1
H12G H 0.3535 0.8195 0.1083 0.092 Uiso 0.71(3) 1 calc R U P A 1
H12H H 0.3389 0.8392 0.0537 0.092 Uiso 0.71(3) 1 calc R U P A 1
C12B C 0.304(2) 0.7797(15) 0.0704(10) 0.050(5) Uani 0.29(3) 1 d . U P A 2
H12I H 0.2555 0.7478 0.0790 0.074 Uiso 0.29(3) 1 calc R U P A 2
H12J H 0.2943 0.8204 0.0930 0.074 Uiso 0.29(3) 1 calc R U P A 2
H12K H 0.2948 0.8080 0.0389 0.074 Uiso 0.29(3) 1 calc R U P A 2
C128 C 0.6982(5) 0.6768(4) 0.0453(2) 0.0852(19) Uani 1 1 d . . . . .
H12L H 0.7395 0.6432 0.0693 0.128 Uiso 1 1 calc R U . . .
H12M H 0.6934 0.7348 0.0470 0.128 Uiso 1 1 calc R U . . .
H12N H 0.7290 0.6603 0.0142 0.128 Uiso 1 1 calc R U . . .
C129 C 0.4806(4) 0.4863(3) 0.06062(17) 0.0637(15) Uani 1 1 d . . . . .
H12O H 0.4308 0.4863 0.0398 0.095 Uiso 1 1 calc R U . . .
H12P H 0.4602 0.4657 0.0925 0.095 Uiso 1 1 calc R U . . .
H12Q H 0.5460 0.4508 0.0494 0.095 Uiso 1 1 calc R U . . .
C10 C 0.3144(3) 0.8697(2) 0.21428(14) 0.0352(10) Uani 1 1 d . . . . .
H10H H 0.2506 0.8879 0.2315 0.042 Uiso 1 1 calc R U . . .
C9 C 0.3486(3) 0.9286(2) 0.18341(15) 0.0413(11) Uani 1 1 d . . . . .
C8 C 0.4466(4) 0.8986(3) 0.16031(18) 0.0568(14) Uani 1 1 d . . . . .
H8A H 0.4762 0.9354 0.1401 0.068 Uiso 1 1 calc R U . . .
C7 C 0.4988(4) 0.8180(3) 0.16663(16) 0.0529(13) Uani 1 1 d . . . . .
H7A H 0.5641 0.7991 0.1509 0.063 Uiso 1 1 calc R U . . .
C6 C 0.4560(3) 0.7622(2) 0.19657(14) 0.0362(10) Uani 1 1 d . . . . .
C5 C 0.5012(3) 0.6761(2) 0.20387(14) 0.0347(10) Uani 1 1 d . . . . .
C4 C 0.5937(3) 0.6329(3) 0.18156(15) 0.0466(12) Uani 1 1 d . . . . .
H4A H 0.6289 0.6603 0.1576 0.056 Uiso 1 1 calc R U . . .
C3 C 0.6325(3) 0.5512(3) 0.19457(15) 0.0480(12) Uani 1 1 d . . . . .
H3A H 0.6935 0.5216 0.1785 0.058 Uiso 1 1 calc R U . . .
C2 C 0.5838(3) 0.5098(2) 0.23133(14) 0.0348(10) Uani 1 1 d . . . . .
C1 C 0.4892(3) 0.5556(2) 0.24921(13) 0.0303(9) Uani 1 1 d . . . . .
H1A H 0.4525 0.5286 0.2727 0.036 Uiso 1 1 calc R U . . .
C29 C 0.1674(4) 1.0405(2) 0.19372(16) 0.0433(12) Uani 1 1 d . . . . .
C34 C 0.1001(4) 1.0029(2) 0.17880(16) 0.0426(11) Uani 1 1 d . . . . .
C33 C -0.0003(4) 1.0245(3) 0.19625(16) 0.0463(12) Uani 1 1 d . . . . .
H33A H -0.0443 0.9993 0.1854 0.056 Uiso 1 1 calc R U . . .
C32 C -0.0388(4) 1.0816(3) 0.22898(17) 0.0506(13) Uani 1 1 d . . . . .
C31 C 0.0277(4) 1.1182(3) 0.24291(16) 0.0481(12) Uani 1 1 d . . . . .
H31A H 0.0032 1.1578 0.2652 0.058 Uiso 1 1 calc R U . . .
C30 C 0.1270(4) 1.1002(3) 0.22617(15) 0.0450(12) Uani 1 1 d . . . . .
C37 C 0.1327(4) 0.9405(3) 0.14249(17) 0.0545(13) Uani 1 1 d . . . . .
H37A H 0.2047 0.9305 0.1330 0.082 Uiso 1 1 calc R U . . .
H37B H 0.1187 0.8890 0.1560 0.082 Uiso 1 1 calc R U . . .
H37C H 0.0956 0.9618 0.1150 0.082 Uiso 1 1 calc R U . . .
C36 C -0.1481(4) 1.1041(3) 0.2484(2) 0.0695(16) Uani 1 1 d . . . . .
H36A H -0.1832 1.0721 0.2345 0.104 Uiso 1 1 calc R U . . .
H36B H -0.1533 1.0919 0.2825 0.104 Uiso 1 1 calc R U . . .
H36C H -0.1786 1.1628 0.2407 0.104 Uiso 1 1 calc R U . . .
C35 C 0.1918(4) 1.1433(3) 0.24469(18) 0.0646(15) Uani 1 1 d . . . . .
H35A H 0.2606 1.1247 0.2298 0.097 Uiso 1 1 calc R U . . .
H35B H 0.1658 1.2027 0.2376 0.097 Uiso 1 1 calc R U . . .
H35C H 0.1913 1.1305 0.2787 0.097 Uiso 1 1 calc R U . . .
C38 C 0.3325(4) 1.0850(3) 0.14794(17) 0.0493(13) Uani 1 1 d . . . . .
C39 C 0.4099(4) 1.1067(3) 0.16484(19) 0.0635(16) Uani 1 1 d . . . . .
C40 C 0.4479(4) 1.1690(3) 0.1412(2) 0.0751(18) Uani 1 1 d . . . . .
H40A H 0.4989 1.1838 0.1538 0.090 Uiso 1 1 calc R U . . .
C41 C 0.4132(5) 1.2101(3) 0.0995(2) 0.0809(19) Uani 1 1 d . . . . .
C42 C 0.3383(5) 1.1877(3) 0.0825(2) 0.0696(17) Uani 1 1 d . . . . .
H42A H 0.3130 1.2155 0.0542 0.083 Uiso 1 1 calc R U . . .
C43 C 0.2989(4) 1.1260(3) 0.10517(17) 0.0540(13) Uani 1 1 d . . . . .
C44 C 0.4547(4) 1.0660(3) 0.2100(2) 0.081(2) Uani 1 1 d . . . . .
H44A H 0.4224 1.0234 0.2236 0.122 Uiso 1 1 calc R U . . .
H44B H 0.5268 1.0412 0.2031 0.122 Uiso 1 1 calc R U . . .
H44C H 0.4436 1.1073 0.2324 0.122 Uiso 1 1 calc R U . . .
C45 C 0.4575(6) 1.2772(4) 0.0734(2) 0.112(3) Uani 1 1 d . . . . .
H45A H 0.5093 1.2844 0.0909 0.168 Uiso 1 1 calc R U . . .
H45B H 0.4871 1.2614 0.0421 0.168 Uiso 1 1 calc R U . . .
H45C H 0.4043 1.3290 0.0706 0.168 Uiso 1 1 calc R U . . .
C46 C 0.2205(4) 1.1035(3) 0.08238(17) 0.0622(15) Uani 1 1 d . . . . .
H46A H 0.1992 1.0593 0.1020 0.093 Uiso 1 1 calc R U . . .
H46B H 0.1626 1.1517 0.0790 0.093 Uiso 1 1 calc R U . . .
H46C H 0.2488 1.0850 0.0514 0.093 Uiso 1 1 calc R U . . .
C20 C 0.5941(3) 0.3927(2) 0.30340(15) 0.0356(10) Uani 1 1 d . . . . .
C21 C 0.5897(3) 0.4396(2) 0.34078(14) 0.0342(10) Uani 1 1 d . . . . .
C22 C 0.5511(3) 0.4162(3) 0.38582(16) 0.0454(12) Uani 1 1 d . . . . .
H22A H 0.5487 0.4486 0.4107 0.054 Uiso 1 1 calc R U . . .
C23 C 0.5162(4) 0.3473(3) 0.39530(19) 0.0569(14) Uani 1 1 d . . . . .
C24 C 0.5251(4) 0.2996(3) 0.3592(2) 0.0574(14) Uani 1 1 d . . . . .
H24A H 0.5053 0.2502 0.3655 0.069 Uiso 1 1 calc R U . . .
C25 C 0.5618(3) 0.3208(3) 0.31412(18) 0.0479(12) Uani 1 1 d . . . . .
C26 C 0.6270(3) 0.5147(2) 0.33561(15) 0.0421(11) Uani 1 1 d . . . . .
H26A H 0.6522 0.5253 0.3028 0.063 Uiso 1 1 calc R U . . .
H26B H 0.5719 0.5621 0.3451 0.063 Uiso 1 1 calc R U . . .
H26C H 0.6812 0.5058 0.3556 0.063 Uiso 1 1 calc R U . . .
C27 C 0.4736(5) 0.3239(4) 0.4445(2) 0.098(2) Uani 1 1 d . . . . .
H27A H 0.4733 0.3652 0.4653 0.147 Uiso 1 1 calc R U . . .
H27B H 0.4049 0.3211 0.4437 0.147 Uiso 1 1 calc R U . . .
H27C H 0.5150 0.2702 0.4561 0.147 Uiso 1 1 calc R U . . .
C28 C 0.5667(4) 0.2644(3) 0.2761(2) 0.0775(18) Uani 1 1 d . . . . .
H28A H 0.5940 0.2868 0.2460 0.116 Uiso 1 1 calc R U . . .
H28B H 0.6101 0.2096 0.2845 0.116 Uiso 1 1 calc R U . . .
H28C H 0.4992 0.2607 0.2733 0.116 Uiso 1 1 calc R U . . .
C11 C 0.7231(3) 0.3680(2) 0.22049(15) 0.0401(11) Uani 1 1 d . . . . .
C12 C 0.8223(3) 0.3506(2) 0.23166(15) 0.0376(10) Uani 1 1 d . . . . .
C13 C 0.9021(4) 0.3085(3) 0.20199(16) 0.0488(12) Uani 1 1 d . . . . .
H13A H 0.9684 0.2983 0.2102 0.059 Uiso 1 1 calc R U . . .
C14 C 0.8886(4) 0.2812(3) 0.16117(18) 0.0619(15) Uani 1 1 d . . . . .
C15 C 0.7907(5) 0.2976(4) 0.15043(19) 0.085(2) Uani 1 1 d . . . . .
H15A H 0.7791 0.2783 0.1228 0.102 Uiso 1 1 calc R U . . .
C16 C 0.7093(4) 0.3412(3) 0.17835(19) 0.0718(17) Uani 1 1 d . . . . .
C17 C 0.8444(4) 0.3819(3) 0.27433(16) 0.0521(13) Uani 1 1 d . . . . .
H17A H 0.7814 0.4101 0.2918 0.078 Uiso 1 1 calc R U . . .
H17B H 0.8814 0.3357 0.2944 0.078 Uiso 1 1 calc R U . . .
H17C H 0.8850 0.4204 0.2646 0.078 Uiso 1 1 calc R U . . .
C18 C 0.9784(5) 0.2346(3) 0.1299(2) 0.089(2) Uani 1 1 d . . . . .
H18A H 0.9550 0.2199 0.1025 0.133 Uiso 1 1 calc R U . . .
H18B H 1.0232 0.2695 0.1195 0.133 Uiso 1 1 calc R U . . .
H18C H 1.0146 0.1846 0.1476 0.133 Uiso 1 1 calc R U . . .
C19A C 0.615(2) 0.378(2) 0.1543(9) 0.075(6) Uani 0.48(3) 1 d . U P B 1
H19A H 0.5616 0.4072 0.1766 0.112 Uiso 0.48(3) 1 calc R U P B 1
H19B H 0.6279 0.4159 0.1276 0.112 Uiso 0.48(3) 1 calc R U P B 1
H19C H 0.5944 0.3337 0.1432 0.112 Uiso 0.48(3) 1 calc R U P B 1
C19B C 0.597(2) 0.3450(16) 0.1698(9) 0.075(5) Uani 0.52(3) 1 d . U P B 2
H19D H 0.5489 0.3783 0.1927 0.113 Uiso 0.52(3) 1 calc R U P B 2
H19E H 0.5835 0.3698 0.1380 0.113 Uiso 0.52(3) 1 calc R U P B 2
H19F H 0.5887 0.2893 0.1735 0.113 Uiso 0.52(3) 1 calc R U P B 2
C56 C 0.4356(3) 0.7577(2) 0.32113(13) 0.0297(9) Uani 1 1 d . . . . .
H56A H 0.4479 0.7938 0.2947 0.036 Uiso 1 1 calc R U . . .
C55 C 0.4792(3) 0.7599(2) 0.36138(13) 0.0317(10) Uani 1 1 d . . . . .
C54 C 0.4557(3) 0.7070(2) 0.40046(13) 0.0331(10) Uani 1 1 d . . . . .
H54A H 0.4783 0.7084 0.4299 0.040 Uiso 1 1 calc R U . . .
C53 C 0.4011(3) 0.6542(2) 0.39622(13) 0.0319(10) Uani 1 1 d . . . . .
H53A H 0.3885 0.6175 0.4223 0.038 Uiso 1 1 calc R U . . .
C52 C 0.3634(3) 0.6538(2) 0.35352(12) 0.0256(9) Uani 1 1 d . . . . .
C51 C 0.3094(3) 0.5998(2) 0.34441(12) 0.0262(9) Uani 1 1 d . . . . .
C50 C 0.2884(3) 0.5353(2) 0.37627(13) 0.0311(10) Uani 1 1 d . . . . .
H50A H 0.3147 0.5236 0.4058 0.037 Uiso 1 1 calc R U . . .
C49 C 0.2309(3) 0.4900(2) 0.36484(14) 0.0345(10) Uani 1 1 d . . . . .
H49A H 0.2182 0.4467 0.3864 0.041 Uiso 1 1 calc R U . . .
C48 C 0.1892(3) 0.5064(2) 0.32104(13) 0.0308(9) Uani 1 1 d . . . . .
C47 C 0.2188(3) 0.5681(2) 0.29076(13) 0.0267(9) Uani 1 1 d . . . . .
H47A H 0.1945 0.5794 0.2608 0.032 Uiso 1 1 calc R U . . .
C75 C 0.6084(3) 0.8438(2) 0.31759(14) 0.0386(11) Uani 1 1 d . . . . .
C76 C 0.6135(4) 0.9259(3) 0.30810(16) 0.0488(13) Uani 1 1 d . . . . .
C77 C 0.6625(4) 0.9508(3) 0.26673(18) 0.0537(14) Uani 1 1 d . . . . .
H77A H 0.6644 1.0064 0.2614 0.064 Uiso 1 1 calc R U . . .
C78 C 0.7087(4) 0.8982(3) 0.23313(17) 0.0553(14) Uani 1 1 d . . . . .
C79 C 0.7064(4) 0.8171(3) 0.24241(16) 0.0506(12) Uani 1 1 d . . . . .
H79A H 0.7385 0.7794 0.2198 0.061 Uiso 1 1 calc R U . . .
C80 C 0.6592(3) 0.7895(3) 0.28343(15) 0.0426(11) Uani 1 1 d . . . . .
C81 C 0.5621(5) 0.9898(3) 0.34218(18) 0.0679(17) Uani 1 1 d . . . . .
H81A H 0.5305 0.9639 0.3698 0.102 Uiso 1 1 calc R U . . .
H81B H 0.6117 1.0133 0.3518 0.102 Uiso 1 1 calc R U . . .
H81C H 0.5107 1.0334 0.3269 0.102 Uiso 1 1 calc R U . . .
C82 C 0.7568(5) 0.9271(4) 0.18605(19) 0.084(2) Uani 1 1 d . . . . .
H82A H 0.7855 0.8803 0.1672 0.126 Uiso 1 1 calc R U . . .
H82B H 0.7058 0.9687 0.1694 0.126 Uiso 1 1 calc R U . . .
H82C H 0.8099 0.9509 0.1914 0.126 Uiso 1 1 calc R U . . .
C83 C 0.6698(4) 0.6975(3) 0.29022(17) 0.0504(12) Uani 1 1 d . . . . .
H83A H 0.6337 0.6844 0.3203 0.076 Uiso 1 1 calc R U . . .
H83B H 0.6417 0.6816 0.2647 0.076 Uiso 1 1 calc R U . . .
H83C H 0.7409 0.6673 0.2901 0.076 Uiso 1 1 calc R U . . .
C84 C 0.5644(3) 0.8320(2) 0.41418(14) 0.0359(10) Uani 1 1 d . . . . .
C85 C 0.4829(4) 0.8763(3) 0.44326(15) 0.0416(11) Uani 1 1 d . . . . .
C86 C 0.4966(4) 0.8921(3) 0.48751(16) 0.0496(13) Uani 1 1 d . . . . .
H86A H 0.4414 0.9245 0.5059 0.060 Uiso 1 1 calc R U . . .
C87 C 0.5877(4) 0.8625(3) 0.50589(16) 0.0482(13) Uani 1 1 d . . . . .
C88 C 0.6674(4) 0.8165(3) 0.47771(16) 0.0492(13) Uani 1 1 d . . . . .
H88A H 0.7305 0.7946 0.4898 0.059 Uiso 1 1 calc R U . . .
C89 C 0.6581(3) 0.8015(3) 0.43250(15) 0.0407(11) Uani 1 1 d . . . . .
C90 C 0.3796(4) 0.9091(3) 0.42722(18) 0.0570(14) Uani 1 1 d . . . . .
H90A H 0.3807 0.8935 0.3956 0.085 Uiso 1 1 calc R U . . .
H90B H 0.3323 0.8861 0.4488 0.085 Uiso 1 1 calc R U . . .
H90C H 0.3585 0.9691 0.4269 0.085 Uiso 1 1 calc R U . . .
C91 C 0.5993(5) 0.8796(3) 0.55459(17) 0.0752(19) Uani 1 1 d . . . . .
H91A H 0.6686 0.8540 0.5616 0.113 Uiso 1 1 calc R U . . .
H91B H 0.5830 0.9391 0.5563 0.113 Uiso 1 1 calc R U . . .
H91C H 0.5537 0.8570 0.5775 0.113 Uiso 1 1 calc R U . . .
C92 C 0.7472(4) 0.7510(3) 0.40400(17) 0.0577(14) Uani 1 1 d . . . . .
H92A H 0.7282 0.7462 0.3732 0.086 Uiso 1 1 calc R U . . .
H92B H 0.8014 0.7776 0.3999 0.086 Uiso 1 1 calc R U . . .
H92C H 0.7700 0.6961 0.4203 0.086 Uiso 1 1 calc R U . . .
C57 C 0.0526(3) 0.4996(3) 0.26548(14) 0.0372(10) Uani 1 1 d . . . . .
C58 C -0.0132(3) 0.5796(3) 0.26333(15) 0.0457(12) Uani 1 1 d . . . . .
C59 C -0.0656(4) 0.6114(3) 0.22406(18) 0.0602(14) Uani 1 1 d . U . . .
H59A H -0.1092 0.6656 0.2231 0.072 Uiso 1 1 calc R U . . .
C60 C -0.0552(4) 0.5661(4) 0.18738(19) 0.0669(15) Uani 1 1 d . U . . .
C61 C 0.0050(4) 0.4900(4) 0.18846(19) 0.0676(15) Uani 1 1 d . U . . .
H61A H 0.0109 0.4587 0.1626 0.081 Uiso 1 1 calc R U . . .
C62 C 0.0607(4) 0.4541(4) 0.22686(16) 0.0553(14) Uani 1 1 d . . . . .
C63 C -0.0322(4) 0.6338(3) 0.30239(19) 0.0593(14) Uani 1 1 d . . . . .
H63A H 0.0083 0.6053 0.3278 0.089 Uiso 1 1 calc R U . . .
H63B H -0.0141 0.6846 0.2908 0.089 Uiso 1 1 calc R U . . .
H63C H -0.1034 0.6472 0.3142 0.089 Uiso 1 1 calc R U . . .
C64A C -0.1207(11) 0.6206(11) 0.1477(4) 0.065(4) Uani 0.583(19) 1 d . U P C 1
H64A H -0.1567 0.6745 0.1586 0.097 Uiso 0.583(19) 1 calc R U P C 1
H64B H -0.0766 0.6277 0.1191 0.097 Uiso 0.583(19) 1 calc R U P C 1
H64C H -0.1692 0.5931 0.1409 0.097 Uiso 0.583(19) 1 calc R U P C 1
C64B C -0.0953(15) 0.5705(15) 0.1370(6) 0.066(4) Uani 0.417(19) 1 d . U P C 2
H64D H -0.1423 0.6245 0.1305 0.100 Uiso 0.417(19) 1 calc R U P C 2
H64E H -0.0385 0.5619 0.1126 0.100 Uiso 0.417(19) 1 calc R U P C 2
H64F H -0.1295 0.5277 0.1374 0.100 Uiso 0.417(19) 1 calc R U P C 2
C65 C 0.1298(4) 0.3680(4) 0.2263(2) 0.0831(19) Uani 1 1 d . . . . .
H65A H 0.1129 0.3347 0.2546 0.125 Uiso 1 1 calc R U . . .
H65B H 0.1994 0.3698 0.2253 0.125 Uiso 1 1 calc R U . . .
H65C H 0.1220 0.3435 0.1985 0.125 Uiso 1 1 calc R U . . .
C66 C 0.1022(3) 0.3848(2) 0.34159(15) 0.0367(10) Uani 1 1 d . . . . .
C67 C 0.0126(3) 0.3856(3) 0.36994(14) 0.0388(11) Uani 1 1 d . . . . .
C68 C 0.0058(4) 0.3200(3) 0.40332(15) 0.0458(12) Uani 1 1 d . . . . .
H68A H -0.0553 0.3232 0.4227 0.055 Uiso 1 1 calc R U . . .
C69 C 0.0859(4) 0.2505(3) 0.40881(16) 0.0499(13) Uani 1 1 d . . . . .
C70 C 0.1725(4) 0.2486(3) 0.37956(17) 0.0518(13) Uani 1 1 d . . . . .
H70A H 0.2276 0.2009 0.3819 0.062 Uiso 1 1 calc R U . . .
C71 C 0.1830(4) 0.3131(3) 0.34686(17) 0.0465(12) Uani 1 1 d . . . . .
C72 C -0.0786(4) 0.4589(3) 0.36821(16) 0.0481(12) Uani 1 1 d . . . . .
H72A H -0.0650 0.5004 0.3437 0.072 Uiso 1 1 calc R U . . .
H72B H -0.1357 0.4416 0.3612 0.072 Uiso 1 1 calc R U . . .
H72C H -0.0944 0.4821 0.3986 0.072 Uiso 1 1 calc R U . . .
C73 C 0.0794(5) 0.1821(3) 0.44640(17) 0.0674(17) Uani 1 1 d . . . . .
H73A H 0.0121 0.1948 0.4634 0.101 Uiso 1 1 calc R U . . .
H73B H 0.0928 0.1305 0.4319 0.101 Uiso 1 1 calc R U . . .
H73C H 0.1292 0.1765 0.4684 0.101 Uiso 1 1 calc R U . . .
C74 C 0.2837(4) 0.3035(3) 0.3178(2) 0.0643(15) Uani 1 1 d . . . . .
H74A H 0.2813 0.3529 0.2962 0.096 Uiso 1 1 calc R U . . .
H74B H 0.3361 0.2959 0.3386 0.096 Uiso 1 1 calc R U . . .
H74C H 0.2986 0.2556 0.2997 0.096 Uiso 1 1 calc R U . . .
C1A C 0.2457(6) 0.6057(5) 0.0462(3) 0.035(2) Uani 0.534(5) 1 d . . P D 1
C2A C 0.2418(14) 0.6453(17) -0.0013(10) 0.048(5) Uani 0.534(5) 1 d . . P D 1
C3A C 0.1893(9) 0.6168(7) -0.0309(5) 0.059(3) Uani 0.534(5) 1 d . . P D 1
H3AA H 0.1799 0.6449 -0.0612 0.070 Uiso 0.534(5) 1 calc R U P D 1
C4A C 0.1510(7) 0.5508(6) -0.0185(4) 0.050(3) Uani 0.534(5) 1 d . . P D 1
C5A C 0.160(2) 0.5142(18) 0.0241(11) 0.068(7) Uani 0.534(5) 1 d . . P D 1
H5AA H 0.1341 0.4681 0.0324 0.082 Uiso 0.534(5) 1 calc R U P D 1
C6A C 0.2055(11) 0.5394(8) 0.0588(5) 0.043(3) Uani 0.534(5) 1 d . . P D 1
C9A C 0.2167(13) 0.4927(9) 0.1060(6) 0.066(5) Uani 0.534(5) 1 d . U P D 1
H9AA H 0.1840 0.4485 0.1085 0.099 Uiso 0.534(5) 1 calc R U P D 1
H9AB H 0.2881 0.4691 0.1098 0.099 Uiso 0.534(5) 1 calc R U P D 1
H9AC H 0.1854 0.5299 0.1304 0.099 Uiso 0.534(5) 1 calc R U P D 1
C7A C 0.2751(8) 0.7191(6) -0.0154(3) 0.057(3) Uani 0.534(5) 1 d . . P D 1
H7AA H 0.3101 0.7294 0.0095 0.086 Uiso 0.534(5) 1 calc R U P D 1
H7AB H 0.3207 0.7113 -0.0443 0.086 Uiso 0.534(5) 1 calc R U P D 1
H7AC H 0.2169 0.7661 -0.0209 0.086 Uiso 0.534(5) 1 calc R U P D 1
C8A C 0.0991(10) 0.5224(8) -0.0541(4) 0.091(4) Uani 0.534(5) 1 d . . P D 1
H8AA H 0.1455 0.5093 -0.0824 0.136 Uiso 0.534(5) 1 calc R U P D 1
H8AB H 0.0397 0.5664 -0.0623 0.136 Uiso 0.534(5) 1 calc R U P D 1
H8AC H 0.0790 0.4735 -0.0404 0.136 Uiso 0.534(5) 1 calc R U P D 1
C1B C 0.2470(11) 0.5407(9) 0.0714(5) 0.042(3) Uani 0.466(5) 1 d . . P D 2
C6B C 0.2357(13) 0.4702(10) 0.1013(6) 0.044(4) Uani 0.466(5) 1 d . U P D 2
C5B C 0.1892(8) 0.4186(7) 0.0880(4) 0.060(3) Uani 0.466(5) 1 d . . P D 2
H5BA H 0.1868 0.3701 0.1075 0.072 Uiso 0.466(5) 1 calc R U P D 2
C4B C 0.1453(9) 0.4352(7) 0.0466(4) 0.064(3) Uani 0.466(5) 1 d . U P D 2
C3B C 0.154(3) 0.5008(19) 0.0192(13) 0.059(7) Uani 0.466(5) 1 d . U P D 2
H3BA H 0.1225 0.5125 -0.0090 0.071 Uiso 0.466(5) 1 calc R U P D 2
C2B C 0.2067(11) 0.5545(9) 0.0288(5) 0.057(4) Uani 0.466(5) 1 d . . P D 2
C7B C 0.2124(16) 0.6306(16) -0.0028(11) 0.053(6) Uani 0.466(5) 1 d . . P D 2
H7BA H 0.1811 0.6318 -0.0314 0.079 Uiso 0.466(5) 1 calc R U P D 2
H7BB H 0.1771 0.6794 0.0136 0.079 Uiso 0.466(5) 1 calc R U P D 2
H7BC H 0.2828 0.6298 -0.0112 0.079 Uiso 0.466(5) 1 calc R U P D 2
C9B C 0.2812(9) 0.4499(7) 0.1475(3) 0.061(3) Uani 0.466(5) 1 d . . P D 2
H9BA H 0.3360 0.4754 0.1461 0.091 Uiso 0.466(5) 1 calc R U P D 2
H9BB H 0.3072 0.3902 0.1534 0.091 Uiso 0.466(5) 1 calc R U P D 2
H9BC H 0.2298 0.4710 0.1729 0.091 Uiso 0.466(5) 1 calc R U P D 2
C8B C 0.0865(10) 0.3778(10) 0.0339(6) 0.103(5) Uani 0.466(5) 1 d . . P D 2
H8BA H 0.0889 0.3328 0.0587 0.155 Uiso 0.466(5) 1 calc R U P D 2
H8BB H 0.0166 0.4091 0.0310 0.155 Uiso 0.466(5) 1 calc R U P D 2
H8BC H 0.1168 0.3552 0.0041 0.155 Uiso 0.466(5) 1 calc R U P D 2

loop_
_atom_site_aniso_label
_atom_site_aniso_U_11
_atom_site_aniso_U_22
_atom_site_aniso_U_33
_atom_site_aniso_U_23
_atom_site_aniso_U_13
_atom_site_aniso_U_12
Fe1 0.0254(3) 0.0234(3) 0.0235(3) -0.0009(2) -0.0014(3) -0.0012(2)
N6 0.0278(19) 0.0282(17) 0.0232(17) -0.0034(14) 0.0020(16) -0.0012(15)
N5 0.0299(19) 0.0234(16) 0.0221(17) 0.0015(13) 0.0000(16) -0.0030(15)
N2 0.0262(19) 0.0282(17) 0.0243(17) 0.0002(14) 0.0000(16) 0.0021(15)
N1 0.0274(19) 0.0273(17) 0.0249(17) -0.0006(14) 0.0008(15) -0.0028(15)
N4 0.0219(17) 0.0201(15) 0.0266(17) -0.0022(13) 0.0000(15) -0.0011(14)
N3 0.0239(18) 0.0241(16) 0.0259(17) -0.0057(13) -0.0007(15) -0.0010(15)
B6 0.053(4) 0.135(7) 0.040(4) -0.037(4) -0.010(3) 0.007(4)
B5 0.025(3) 0.039(3) 0.035(3) -0.004(2) 0.002(2) -0.008(2)
B2 0.042(3) 0.044(3) 0.044(3) 0.013(2) -0.007(3) -0.008(3)
B1 0.029(3) 0.035(3) 0.046(3) -0.013(2) -0.011(2) 0.001(2)
B4 0.035(3) 0.031(2) 0.040(3) -0.004(2) -0.007(2) -0.003(2)
B3 0.024(3) 0.036(3) 0.039(3) -0.009(2) 0.001(2) -0.003(2)
C102 0.034(3) 0.042(2) 0.027(2) -0.0051(19) 0.001(2) -0.005(2)
C101 0.039(3) 0.061(3) 0.030(2) -0.013(2) -0.001(2) -0.006(2)
C100 0.042(3) 0.078(3) 0.026(2) -0.015(2) -0.003(2) -0.010(3)
C99 0.030(2) 0.051(3) 0.031(2) -0.005(2) -0.003(2) -0.004(2)
C98 0.033(2) 0.032(2) 0.026(2) 0.0012(17) -0.002(2) -0.0039(19)
C97 0.031(2) 0.0233(19) 0.026(2) -0.0005(16) -0.0040(19) -0.0023(18)
C96 0.031(2) 0.035(2) 0.032(2) -0.0020(19) -0.004(2) 0.002(2)
C95 0.033(2) 0.033(2) 0.031(2) -0.0011(18) -0.003(2) 0.0060(19)
C94 0.033(2) 0.026(2) 0.029(2) -0.0011(17) -0.001(2) -0.0020(19)
C93 0.032(2) 0.0222(19) 0.025(2) 0.0003(16) -0.0039(19) 0.0007(18)
C103 0.030(2) 0.037(2) 0.025(2) -0.0053(18) 0.0067(19) 0.003(2)
C108 0.038(3) 0.036(2) 0.032(2) 0.0006(19) 0.004(2) 0.000(2)
C107 0.052(3) 0.038(2) 0.030(2) 0.000(2) 0.003(2) 0.006(2)
C106 0.055(3) 0.051(3) 0.029(2) 0.002(2) 0.001(2) 0.009(3)
C105 0.049(3) 0.060(3) 0.024(2) -0.007(2) -0.004(2) 0.005(3)
C104 0.041(3) 0.045(3) 0.026(2) -0.0032(19) 0.003(2) -0.001(2)
C111 0.047(3) 0.036(2) 0.047(3) 0.002(2) 0.003(2) -0.008(2)
C110 0.083(4) 0.066(3) 0.043(3) 0.004(3) -0.017(3) 0.011(3)
C109 0.049(3) 0.047(3) 0.038(3) -0.018(2) -0.006(2) 0.002(2)
C112 0.037(3) 0.035(2) 0.023(2) -0.0056(17) -0.001(2) -0.006(2)
C117 0.041(3) 0.037(2) 0.032(2) -0.0102(19) -0.005(2) -0.001(2)
C116 0.038(3) 0.039(2) 0.040(2) -0.011(2) -0.005(2) 0.004(2)
C115 0.050(3) 0.033(2) 0.038(3) -0.013(2) -0.010(2) 0.009(2)
C114 0.059(3) 0.032(2) 0.040(3) -0.002(2) -0.009(3) -0.008(2)
C113 0.039(3) 0.035(2) 0.033(2) -0.0036(19) -0.004(2) -0.002(2)
C120 0.040(3) 0.050(3) 0.064(3) -0.009(2) 0.005(3) -0.003(2)
C119 0.074(4) 0.038(3) 0.069(3) -0.007(2) -0.022(3) 0.009(3)
C118 0.045(3) 0.042(3) 0.050(3) 0.000(2) -0.001(3) -0.008(2)
C121 0.045(3) 0.098(4) 0.018(2) 0.002(3) 0.004(2) 0.007(3)
C122 0.076(4) 0.074(4) 0.034(3) 0.016(3) 0.014(3) 0.025(4)
C123 0.079(5) 0.058(4) 0.062(4) 0.015(3) 0.031(4) 0.002(3)
C124 0.066(4) 0.064(4) 0.054(3) 0.006(3) 0.018(3) -0.012(3)
C125 0.046(3) 0.056(3) 0.043(3) 0.004(2) 0.006(3) 0.003(3)
C126 0.051(3) 0.069(3) 0.029(2) 0.007(2) -0.003(2) -0.007(3)
C12A 0.048(7) 0.071(6) 0.058(5) -0.001(4) -0.008(4) -0.004(5)
C12B 0.053(11) 0.047(9) 0.047(9) -0.002(7) 0.003(8) -0.015(7)
C128 0.075(5) 0.077(4) 0.094(5) -0.007(4) 0.033(4) -0.025(4)
C129 0.049(3) 0.095(4) 0.045(3) 0.007(3) -0.002(3) -0.023(3)
C10 0.030(2) 0.036(2) 0.034(2) 0.0028(19) -0.003(2) -0.003(2)
C9 0.037(3) 0.033(2) 0.046(3) 0.011(2) -0.002(2) -0.005(2)
C8 0.037(3) 0.047(3) 0.069(3) 0.030(3) 0.003(3) -0.003(2)
C7 0.033(3) 0.049(3) 0.056(3) 0.021(2) 0.011(2) 0.004(2)
C6 0.030(2) 0.040(2) 0.028(2) 0.0076(19) 0.006(2) -0.001(2)
C5 0.026(2) 0.040(2) 0.029(2) 0.0034(19) 0.000(2) 0.001(2)
C4 0.034(3) 0.048(3) 0.039(3) 0.011(2) 0.008(2) 0.007(2)
C3 0.035(3) 0.050(3) 0.042(3) -0.001(2) 0.004(2) 0.011(2)
C2 0.030(2) 0.035(2) 0.032(2) -0.0085(19) 0.001(2) 0.002(2)
C1 0.025(2) 0.028(2) 0.032(2) -0.0046(17) -0.0035(19) 0.0010(18)
C29 0.046(3) 0.031(2) 0.045(3) 0.015(2) -0.009(2) -0.005(2)
C34 0.042(3) 0.025(2) 0.052(3) 0.007(2) -0.006(2) 0.000(2)
C33 0.038(3) 0.040(3) 0.052(3) 0.001(2) -0.002(3) 0.000(2)
C32 0.043(3) 0.043(3) 0.052(3) 0.007(2) 0.002(3) 0.003(2)
C31 0.055(3) 0.039(3) 0.039(3) -0.001(2) 0.004(3) 0.001(2)
C30 0.048(3) 0.040(3) 0.039(3) 0.008(2) -0.002(2) -0.004(2)
C37 0.052(3) 0.043(3) 0.062(3) -0.004(2) -0.002(3) -0.004(2)
C36 0.051(4) 0.066(4) 0.081(4) -0.007(3) 0.001(3) -0.003(3)
C35 0.073(4) 0.066(3) 0.059(3) 0.001(3) -0.003(3) -0.030(3)
C38 0.040(3) 0.035(2) 0.059(3) 0.013(2) 0.002(3) 0.000(2)
C39 0.053(3) 0.052(3) 0.080(4) 0.027(3) -0.012(3) -0.018(3)
C40 0.068(4) 0.062(3) 0.096(4) 0.022(3) -0.013(4) -0.030(3)
C41 0.093(5) 0.056(3) 0.089(4) 0.029(3) -0.005(4) -0.031(4)
C42 0.079(4) 0.051(3) 0.069(4) 0.021(3) -0.004(3) -0.015(3)
C43 0.052(3) 0.037(3) 0.059(3) 0.011(2) 0.003(3) -0.001(2)
C44 0.069(4) 0.078(4) 0.100(5) 0.036(4) -0.038(4) -0.030(3)
C45 0.145(7) 0.088(5) 0.112(6) 0.036(4) -0.008(5) -0.068(5)
C46 0.061(4) 0.058(3) 0.052(3) 0.011(3) -0.001(3) -0.001(3)
C20 0.024(2) 0.027(2) 0.051(3) -0.0006(19) -0.010(2) 0.0007(18)
C21 0.022(2) 0.029(2) 0.043(3) 0.0048(19) -0.002(2) 0.0016(18)
C22 0.036(3) 0.047(3) 0.046(3) 0.003(2) -0.003(2) -0.003(2)
C23 0.040(3) 0.049(3) 0.071(4) 0.011(3) 0.002(3) -0.005(3)
C24 0.035(3) 0.037(3) 0.094(4) 0.008(3) 0.003(3) -0.009(2)
C25 0.025(2) 0.036(2) 0.078(4) -0.003(2) -0.004(3) -0.003(2)
C26 0.046(3) 0.034(2) 0.043(3) -0.004(2) -0.007(2) -0.005(2)
C27 0.083(5) 0.099(5) 0.094(5) 0.035(4) 0.022(4) -0.030(4)
C28 0.061(4) 0.048(3) 0.130(5) -0.024(3) -0.010(4) -0.017(3)
C11 0.042(3) 0.030(2) 0.039(2) -0.0047(19) -0.008(2) 0.005(2)
C12 0.033(3) 0.030(2) 0.040(2) 0.0027(19) 0.003(2) 0.001(2)
C13 0.043(3) 0.042(3) 0.049(3) 0.004(2) 0.003(3) 0.002(2)
C14 0.068(4) 0.043(3) 0.048(3) 0.000(2) 0.008(3) 0.017(3)
C15 0.095(5) 0.085(4) 0.050(3) -0.031(3) -0.022(4) 0.030(4)
C16 0.059(4) 0.077(4) 0.063(4) -0.033(3) -0.022(3) 0.025(3)
C17 0.035(3) 0.060(3) 0.059(3) -0.010(3) -0.004(3) -0.009(2)
C18 0.089(5) 0.066(4) 0.073(4) 0.001(3) 0.020(4) 0.023(4)
C19A 0.067(10) 0.096(15) 0.057(12) -0.020(8) -0.025(10) 0.001(10)
C19B 0.077(10) 0.090(14) 0.059(12) -0.025(8) -0.034(10) -0.002(9)
C56 0.029(2) 0.025(2) 0.033(2) -0.0008(17) 0.0011(19) -0.0068(18)
C55 0.034(2) 0.032(2) 0.028(2) -0.0046(17) -0.002(2) -0.0069(19)
C54 0.036(3) 0.036(2) 0.027(2) -0.0053(18) -0.002(2) -0.009(2)
C53 0.033(2) 0.033(2) 0.028(2) 0.0011(17) -0.004(2) -0.007(2)
C52 0.023(2) 0.0250(19) 0.025(2) -0.0012(16) -0.0014(18) -0.0017(17)
C51 0.024(2) 0.0249(19) 0.026(2) 0.0003(16) -0.0002(18) -0.0027(17)
C50 0.033(2) 0.031(2) 0.027(2) 0.0032(17) -0.0061(19) -0.0079(19)
C49 0.032(2) 0.029(2) 0.041(2) 0.0034(18) -0.005(2) -0.0081(19)
C48 0.025(2) 0.030(2) 0.035(2) -0.0028(18) -0.0008(19) -0.0047(18)
C47 0.023(2) 0.0249(19) 0.026(2) -0.0029(16) -0.0005(18) 0.0017(18)
C75 0.044(3) 0.037(2) 0.039(2) -0.003(2) -0.009(2) -0.016(2)
C76 0.060(3) 0.042(3) 0.047(3) 0.003(2) -0.012(3) -0.019(3)
C77 0.057(3) 0.052(3) 0.056(3) 0.010(3) -0.015(3) -0.024(3)
C78 0.050(3) 0.069(3) 0.047(3) 0.016(3) -0.007(3) -0.025(3)
C79 0.040(3) 0.063(3) 0.047(3) -0.002(2) -0.001(2) -0.014(3)
C80 0.041(3) 0.050(3) 0.040(3) -0.003(2) -0.006(2) -0.017(2)
C81 0.102(5) 0.038(3) 0.071(4) -0.002(3) -0.012(4) -0.029(3)
C82 0.083(5) 0.105(5) 0.059(4) 0.024(3) 0.001(4) -0.034(4)
C83 0.044(3) 0.045(3) 0.062(3) -0.013(2) 0.002(3) -0.012(2)
C84 0.039(3) 0.033(2) 0.039(2) -0.0022(19) -0.005(2) -0.016(2)
C85 0.049(3) 0.036(2) 0.044(3) -0.007(2) -0.005(2) -0.016(2)
C86 0.063(4) 0.041(3) 0.046(3) -0.009(2) -0.001(3) -0.018(3)
C87 0.075(4) 0.041(3) 0.036(3) 0.002(2) -0.010(3) -0.030(3)
C88 0.059(3) 0.048(3) 0.050(3) 0.003(2) -0.020(3) -0.025(3)
C89 0.039(3) 0.039(2) 0.048(3) -0.002(2) -0.008(2) -0.016(2)
C90 0.048(3) 0.053(3) 0.072(3) -0.017(3) -0.011(3) -0.010(3)
C91 0.121(6) 0.064(3) 0.051(3) -0.001(3) -0.031(4) -0.034(4)
C92 0.049(3) 0.066(3) 0.060(3) -0.006(3) -0.010(3) -0.018(3)
C57 0.030(2) 0.048(3) 0.035(2) -0.003(2) 0.000(2) -0.014(2)
C58 0.031(3) 0.063(3) 0.041(3) 0.012(2) -0.007(2) -0.015(2)
C59 0.051(2) 0.065(2) 0.061(2) 0.0072(16) -0.0068(17) -0.0150(16)
C60 0.058(2) 0.081(2) 0.063(2) 0.0039(17) -0.0081(17) -0.0256(17)
C61 0.066(2) 0.082(2) 0.062(2) -0.0133(17) -0.0031(17) -0.0312(18)
C62 0.041(3) 0.093(4) 0.042(3) -0.015(3) 0.007(2) -0.036(3)
C63 0.042(3) 0.044(3) 0.086(4) 0.001(3) -0.009(3) -0.003(2)
C64A 0.065(8) 0.093(9) 0.038(6) 0.005(6) -0.025(6) -0.018(8)
C64B 0.058(9) 0.093(11) 0.044(8) 0.002(8) -0.013(7) -0.015(9)
C65 0.056(4) 0.110(5) 0.094(5) -0.066(4) 0.014(4) -0.026(4)
C66 0.030(2) 0.036(2) 0.047(3) -0.003(2) -0.008(2) -0.013(2)
C67 0.042(3) 0.041(2) 0.041(2) -0.001(2) -0.012(2) -0.019(2)
C68 0.055(3) 0.053(3) 0.038(3) 0.001(2) -0.006(2) -0.030(3)
C69 0.065(4) 0.045(3) 0.046(3) 0.004(2) -0.017(3) -0.024(3)
C70 0.053(3) 0.036(3) 0.069(3) 0.007(2) -0.023(3) -0.013(2)
C71 0.039(3) 0.039(2) 0.065(3) 0.003(2) -0.014(3) -0.016(2)
C72 0.045(3) 0.055(3) 0.043(3) 0.000(2) -0.001(2) -0.015(3)
C73 0.094(5) 0.060(3) 0.055(3) 0.017(3) -0.023(3) -0.033(3)
C74 0.033(3) 0.051(3) 0.107(5) -0.006(3) -0.013(3) -0.005(2)
C1A 0.031(5) 0.049(5) 0.026(4) -0.014(4) 0.005(4) -0.012(4)
C2A 0.023(9) 0.083(11) 0.037(7) 0.003(7) 0.000(7) -0.020(6)
C3A 0.054(7) 0.072(7) 0.054(7) -0.013(6) -0.019(6) -0.015(6)
C4A 0.036(5) 0.074(7) 0.047(6) -0.020(5) -0.003(5) -0.022(5)
C5A 0.039(9) 0.086(14) 0.089(16) -0.031(10) 0.002(8) -0.026(9)
C6A 0.044(9) 0.056(7) 0.033(8) -0.021(6) 0.008(7) -0.019(7)
C9A 0.076(8) 0.061(8) 0.065(7) -0.006(6) 0.008(6) -0.032(6)
C7A 0.077(8) 0.068(6) 0.031(5) 0.008(4) -0.010(5) -0.028(6)
C8A 0.090(10) 0.123(10) 0.082(8) -0.036(7) -0.020(7) -0.050(9)
C1B 0.047(9) 0.042(7) 0.028(7) -0.015(5) 0.002(6) 0.003(7)
C6B 0.044(4) 0.044(4) 0.044(4) -0.003(2) -0.003(2) -0.011(2)
C5B 0.041(7) 0.058(7) 0.073(8) -0.010(6) 0.017(6) -0.012(6)
C4B 0.063(4) 0.065(4) 0.064(4) -0.006(2) -0.006(2) -0.017(2)
C3B 0.059(8) 0.059(8) 0.059(8) -0.006(2) -0.006(2) -0.016(3)
C2B 0.043(8) 0.068(9) 0.047(8) -0.026(8) -0.008(8) 0.013(7)
C7B 0.031(14) 0.057(12) 0.052(10) 0.010(10) 0.002(12) 0.008(9)
C9B 0.073(9) 0.071(8) 0.036(6) -0.003(5) 0.003(6) -0.021(7)
C8B 0.059(9) 0.136(14) 0.131(13) -0.047(11) 0.000(9) -0.043(10)

loop_
_atom_type_symbol
_atom_type_description
_atom_type_scat_dispersion_real
_atom_type_scat_dispersion_imag
_atom_type_scat_source
C C 0.0033 0.0016 'International Tables Vol C Tables 4.2.6.8 and 6.1.1.4'
H H 0.0000 0.0000 'International Tables Vol C Tables 4.2.6.8 and 6.1.1.4'
B B 0.0013 0.0007 'International Tables Vol C Tables 4.2.6.8 and 6.1.1.4'
N N 0.0061 0.0033 'International Tables Vol C Tables 4.2.6.8 and 6.1.1.4'
Fe Fe 0.3463 0.8444 'International Tables Vol C Tables 4.2.6.8 and 6.1.1.4'

loop_
_geom_angle_atom_site_label_1
_geom_angle_atom_site_label_2
_geom_angle_atom_site_label_3
_geom_angle
N6 Fe1 N5 81.50(13)
N6 Fe1 N1 95.37(13)
N5 Fe1 N1 176.47(12)
N6 Fe1 N4 176.10(14)
N5 Fe1 N4 95.40(12)
N1 Fe1 N4 87.79(13)
N6 Fe1 N3 95.10(12)
N5 Fe1 N3 87.25(12)
N1 Fe1 N3 94.68(13)
N4 Fe1 N3 82.34(12)
N6 Fe1 N2 87.20(12)
N5 Fe1 N2 96.10(13)
N1 Fe1 N2 82.06(13)
N4 Fe1 N2 95.52(12)
N3 Fe1 N2 176.19(13)
C102 N6 C98 117.4(3)
C102 N6 Fe1 126.4(3)
C98 N6 Fe1 116.0(3)
C93 N5 C97 117.7(3)
C93 N5 Fe1 126.2(3)
C97 N5 Fe1 115.8(3)
C10 N2 C6 118.4(3)
C10 N2 Fe1 127.5(3)
C6 N2 Fe1 113.8(2)
C1 N1 C5 117.9(3)
C1 N1 Fe1 127.3(3)
C5 N1 Fe1 114.5(2)
C56 N4 C52 118.1(3)
C56 N4 Fe1 127.9(2)
C52 N4 Fe1 113.9(2)
C47 N3 C51 117.5(3)
C47 N3 Fe1 128.5(2)
C51 N3 Fe1 113.8(2)
C1A B6 C121 118.2(6)
C1A B6 C101 121.0(6)
C121 B6 C101 118.1(5)
C121 B6 C1B 130.3(7)
C101 B6 C1B 105.9(6)
C112 B5 C103 128.4(4)
C112 B5 C94 114.6(3)
C103 B5 C94 116.9(4)
C9 B2 C29 120.4(4)
C9 B2 C38 118.9(4)
C29 B2 C38 120.7(4)
C2 B1 C20 118.6(4)
C2 B1 C11 116.1(4)
C20 B1 C11 125.1(4)
C55 B4 C84 116.6(4)
C55 B4 C75 120.8(4)
C84 B4 C75 122.6(4)
C48 B3 C57 119.7(4)
C48 B3 C66 117.7(3)
C57 B3 C66 122.5(4)
N6 C102 C101 125.1(4)
N6 C102 H10A 117.4
C101 C102 H10A 117.4
C102 C101 C100 116.3(4)
C102 C101 B6 119.0(4)
C100 C101 B6 124.4(4)
C99 C100 C101 120.3(4)
C99 C100 H10B 119.8
C101 C100 H10B 119.8
C100 C99 C98 119.1(4)
C100 C99 H99A 120.5
C98 C99 H99A 120.5
N6 C98 C99 121.3(4)
N6 C98 C97 113.6(3)
C99 C98 C97 125.2(4)
N5 C97 C96 120.6(3)
N5 C97 C98 113.0(3)
C96 C97 C98 126.4(3)
C95 C96 C97 120.2(4)
C95 C96 H96A 119.9
C97 C96 H96A 119.9
C96 C95 C94 119.6(4)
C96 C95 H95A 120.2
C94 C95 H95A 120.2
C93 C94 C95 116.4(4)
C93 C94 B5 120.6(3)
C95 C94 B5 123.1(4)
N5 C93 C94 125.0(3)
N5 C93 H93A 117.5
C94 C93 H93A 117.5
C104 C103 C108 117.4(3)
C104 C103 B5 122.2(4)
C108 C103 B5 120.1(4)
C107 C108 C103 119.8(4)
C107 C108 C111 116.1(4)
C103 C108 C111 124.0(3)
C106 C107 C108 122.3(4)
C106 C107 H10C 118.8
C108 C107 H10C 118.8
C107 C106 C105 117.6(4)
C107 C106 C110 121.1(4)
C105 C106 C110 121.3(4)
C104 C105 C106 122.4(4)
C104 C105 H10D 118.8
C106 C105 H10D 118.8
C105 C104 C103 120.0(4)
C105 C104 C109 117.8(4)
C103 C104 C109 122.2(3)
C108 C111 H11A 109.5
C108 C111 H11B 109.5
H11A C111 H11B 109.5
C108 C111 H11C 109.5
H11A C111 H11C 109.5
H11B C111 H11C 109.5
C106 C110 H11D 109.5
C106 C110 H11E 109.5
H11D C110 H11E 109.5
C106 C110 H11F 109.5
H11D C110 H11F 109.5
H11E C110 H11F 109.5
C104 C109 H10E 109.5
C104 C109 H10F 109.5
H10E C109 H10F 109.5
C104 C109 H10G 109.5
H10E C109 H10G 109.5
H10F C109 H10G 109.5
C117 C112 C113 119.2(4)
C117 C112 B5 121.8(4)
C113 C112 B5 118.6(4)
C112 C117 C116 119.9(4)
C112 C117 C120 120.8(4)
C116 C117 C120 119.3(4)
C115 C116 C117 121.2(4)
C115 C116 H11G 119.4
C117 C116 H11G 119.4
C116 C115 C114 118.9(4)
C116 C115 C119 121.1(5)
C114 C115 C119 120.0(4)
C115 C114 C113 121.6(4)
C115 C114 H11H 119.2
C113 C114 H11H 119.2
C114 C113 C112 119.2(4)
C114 C113 C118 119.0(4)
C112 C113 C118 121.8(4)
C117 C120 H12A 109.5
C117 C120 H12B 109.5
H12A C120 H12B 109.5
C117 C120 H12C 109.5
H12A C120 H12C 109.5
H12B C120 H12C 109.5
C115 C119 H11I 109.5
C115 C119 H11J 109.5
H11I C119 H11J 109.5
C115 C119 H11K 109.5
H11I C119 H11K 109.5
H11J C119 H11K 109.5
C113 C118 H11L 109.5
C113 C118 H11M 109.5
H11L C118 H11M 109.5
C113 C118 H11N 109.5
H11L C118 H11N 109.5
H11M C118 H11N 109.5
C126 C121 C122 117.0(5)
C126 C121 B6 121.5(6)
C122 C121 B6 121.4(6)
C123 C122 C121 120.2(5)
C123 C122 C12A 112.3(9)
C121 C122 C12A 127.4(9)
C123 C122 C12B 135.2(11)
C121 C122 C12B 103.0(12)
C124 C123 C122 123.0(6)
C124 C123 H12D 118.5
C122 C123 H12D 118.5
C123 C124 C125 117.7(6)
C123 C124 C128 121.6(6)
C125 C124 C128 120.6(5)
C126 C125 C124 122.2(5)
C126 C125 H12E 118.9
C124 C125 H12E 118.9
C125 C126 C121 119.7(5)
C125 C126 C129 118.7(5)
C121 C126 C129 121.6(5)
C122 C12A H12F 109.5
C122 C12A H12G 109.5
H12F C12A H12G 109.5
C122 C12A H12H 109.5
H12F C12A H12H 109.5
H12G C12A H12H 109.5
C122 C12B H12I 109.5
C122 C12B H12J 109.5
H12I C12B H12J 109.5
C122 C12B H12K 109.5
H12I C12B H12K 109.5
H12J C12B H12K 109.5
C124 C128 H12L 109.5
C124 C128 H12M 109.5
H12L C128 H12M 109.5
C124 C128 H12N 109.5
H12L C128 H12N 109.5
H12M C128 H12N 109.5
C126 C129 H12O 109.5
C126 C129 H12P 109.5
H12O C129 H12P 109.5
C126 C129 H12Q 109.5
H12O C129 H12Q 109.5
H12P C129 H12Q 109.5
N2 C10 C9 125.6(4)
N2 C10 H10H 117.2
C9 C10 H10H 117.2
C10 C9 C8 114.6(4)
C10 C9 B2 121.5(4)
C8 C9 B2 123.9(4)
C7 C8 C9 121.1(4)
C7 C8 H8A 119.4
C9 C8 H8A 119.4
C8 C7 C6 120.2(4)
C8 C7 H7A 119.9
C6 C7 H7A 119.9
N2 C6 C7 119.8(4)
N2 C6 C5 115.1(3)
C7 C6 C5 125.1(4)
N1 C5 C4 120.1(4)
N1 C5 C6 114.4(4)
C4 C5 C6 125.5(4)
C3 C4 C5 119.5(4)
C3 C4 H4A 120.2
C5 C4 H4A 120.2
C4 C3 C2 121.4(4)
C4 C3 H3A 119.3
C2 C3 H3A 119.3
C1 C2 C3 115.2(4)
C1 C2 B1 121.8(4)
C3 C2 B1 123.0(4)
N1 C1 C2 125.1(4)
N1 C1 H1A 117.4
C2 C1 H1A 117.4
C30 C29 C34 117.0(4)
C30 C29 B2 121.0(4)
C34 C29 B2 122.1(4)
C33 C34 C29 120.2(4)
C33 C34 C37 117.4(4)
C29 C34 C37 122.4(4)
C32 C33 C34 122.5(5)
C32 C33 H33A 118.8
C34 C33 H33A 118.8
C31 C32 C33 116.6(5)
C31 C32 C36 121.2(5)
C33 C32 C36 122.2(5)
C30 C31 C32 123.3(5)
C30 C31 H31A 118.4
C32 C31 H31A 118.4
C31 C30 C29 120.4(5)
C31 C30 C35 118.1(5)
C29 C30 C35 121.4(5)
C34 C37 H37A 109.5
C34 C37 H37B 109.5
H37A C37 H37B 109.5
C34 C37 H37C 109.5
H37A C37 H37C 109.5
H37B C37 H37C 109.5
C32 C36 H36A 109.5
C32 C36 H36B 109.5
H36A C36 H36B 109.5
C32 C36 H36C 109.5
H36A C36 H36C 109.5
H36B C36 H36C 109.5
C30 C35 H35A 109.5
C30 C35 H35B 109.5
H35A C35 H35B 109.5
C30 C35 H35C 109.5
H35A C35 H35C 109.5
H35B C35 H35C 109.5
C39 C38 C43 117.2(4)
C39 C38 B2 122.5(4)
C43 C38 B2 120.3(4)
C40 C39 C38 120.7(4)
C40 C39 C44 116.6(5)
C38 C39 C44 122.7(4)
C41 C40 C39 121.6(5)
C41 C40 H40A 119.2
C39 C40 H40A 119.2
C42 C41 C40 117.5(5)
C42 C41 C45 121.5(5)
C40 C41 C45 120.9(6)
C41 C42 C43 122.2(5)
C41 C42 H42A 118.9
C43 C42 H42A 118.9
C42 C43 C38 120.6(5)
C42 C43 C46 118.0(4)
C38 C43 C46 121.5(4)
C39 C44 H44A 109.5
C39 C44 H44B 109.5
H44A C44 H44B 109.5
C39 C44 H44C 109.5
H44A C44 H44C 109.5
H44B C44 H44C 109.5
C41 C45 H45A 109.5
C41 C45 H45B 109.5
H45A C45 H45B 109.5
C41 C45 H45C 109.5
H45A C45 H45C 109.5
H45B C45 H45C 109.5
C43 C46 H46A 109.5
C43 C46 H46B 109.5
H46A C46 H46B 109.5
C43 C46 H46C 109.5
H46A C46 H46C 109.5
H46B C46 H46C 109.5
C21 C20 C25 117.0(4)
C21 C20 B1 120.6(3)
C25 C20 B1 122.4(4)
C22 C21 C20 120.2(4)
C22 C21 C26 116.5(4)
C20 C21 C26 123.4(4)
C23 C22 C21 122.0(5)
C23 C22 H22A 119.0
C21 C22 H22A 119.0
C24 C23 C22 117.7(5)
C24 C23 C27 121.4(5)
C22 C23 C27 120.9(5)
C23 C24 C25 122.1(4)
C23 C24 H24A 118.9
C25 C24 H24A 118.9
C24 C25 C20 120.9(5)
C24 C25 C28 118.2(4)
C20 C25 C28 120.8(5)
C21 C26 H26A 109.5
C21 C26 H26B 109.5
H26A C26 H26B 109.5
C21 C26 H26C 109.5
H26A C26 H26C 109.5
H26B C26 H26C 109.5
C23 C27 H27A 109.5
C23 C27 H27B 109.5
H27A C27 H27B 109.5
C23 C27 H27C 109.5
H27A C27 H27C 109.5
H27B C27 H27C 109.5
C25 C28 H28A 109.5
C25 C28 H28B 109.5
H28A C28 H28B 109.5
C25 C28 H28C 109.5
H28A C28 H28C 109.5
H28B C28 H28C 109.5
C12 C11 C16 117.0(5)
C12 C11 B1 121.2(4)
C16 C11 B1 121.6(4)
C13 C12 C11 120.7(4)
C13 C12 C17 118.6(4)
C11 C12 C17 120.6(4)
C14 C13 C12 122.3(5)
C14 C13 H13A 118.9
C12 C13 H13A 118.9
C13 C14 C15 116.9(5)
C13 C14 C18 120.5(5)
C15 C14 C18 122.6(5)
C16 C15 C14 122.6(5)
C16 C15 H15A 118.7
C14 C15 H15A 118.7
C15 C16 C11 120.4(5)
C15 C16 C19A 115.0(11)
C11 C16 C19A 122.2(11)
C15 C16 C19B 120.8(9)
C11 C16 C19B 117.5(10)
C12 C17 H17A 109.5
C12 C17 H17B 109.5
H17A C17 H17B 109.5
C12 C17 H17C 109.5
H17A C17 H17C 109.5
H17B C17 H17C 109.5
C14 C18 H18A 109.5
C14 C18 H18B 109.5
H18A C18 H18B 109.5
C14 C18 H18C 109.5
H18A C18 H18C 109.5
H18B C18 H18C 109.5
C16 C19A H19A 109.5
C16 C19A H19B 109.5
H19A C19A H19B 109.5
C16 C19A H19C 109.5
H19A C19A H19C 109.5
H19B C19A H19C 109.5
C16 C19B H19D 109.5
C16 C19B H19E 109.5
H19D C19B H19E 109.5
C16 C19B H19F 109.5
H19D C19B H19F 109.5
H19E C19B H19F 109.5
N4 C56 C55 126.0(3)
N4 C56 H56A 117.0
C55 C56 H56A 117.0
C56 C55 C54 114.8(3)
C56 C55 B4 123.4(3)
C54 C55 B4 121.7(3)
C53 C54 C55 120.8(3)
C53 C54 H54A 119.6
C55 C54 H54A 119.6
C54 C53 C52 120.4(3)
C54 C53 H53A 119.8
C52 C53 H53A 119.8
N4 C52 C53 119.5(3)
N4 C52 C51 115.1(3)
C53 C52 C51 125.4(3)
N3 C51 C52 114.9(3)
N3 C51 C50 119.7(3)
C52 C51 C50 125.4(3)
C49 C50 C51 120.5(3)
C49 C50 H50A 119.8
C51 C50 H50A 119.8
C50 C49 C48 121.3(3)
C50 C49 H49A 119.4
C48 C49 H49A 119.4
C47 C48 C49 114.1(3)
C47 C48 B3 122.6(3)
C49 C48 B3 123.2(3)
N3 C47 C48 126.6(3)
N3 C47 H47A 116.7
C48 C47 H47A 116.7
C80 C75 C76 116.2(4)
C80 C75 B4 121.0(4)
C76 C75 B4 122.8(4)
C77 C76 C75 120.9(5)
C77 C76 C81 118.1(4)
C75 C76 C81 121.0(4)
C78 C77 C76 122.4(4)
C78 C77 H77A 118.8
C76 C77 H77A 118.8
C77 C78 C79 117.4(4)
C77 C78 C82 122.2(5)
C79 C78 C82 120.3(5)
C80 C79 C78 122.1(5)
C80 C79 H79A 118.9
C78 C79 H79A 118.9
C79 C80 C75 120.9(4)
C79 C80 C83 116.0(4)
C75 C80 C83 123.0(4)
C76 C81 H81A 109.5
C76 C81 H81B 109.5
H81A C81 H81B 109.5
C76 C81 H81C 109.5
H81A C81 H81C 109.5
H81B C81 H81C 109.5
C78 C82 H82A 109.5
C78 C82 H82B 109.5
H82A C82 H82B 109.5
C78 C82 H82C 109.5
H82A C82 H82C 109.5
H82B C82 H82C 109.5
C80 C83 H83A 109.5
C80 C83 H83B 109.5
H83A C83 H83B 109.5
C80 C83 H83C 109.5
H83A C83 H83C 109.5
H83B C83 H83C 109.5
C85 C84 C89 117.8(4)
C85 C84 B4 121.2(4)
C89 C84 B4 120.9(4)
C86 C85 C84 120.2(4)
C86 C85 C90 118.2(5)
C84 C85 C90 121.6(4)
C85 C86 C87 122.5(5)
C85 C86 H86A 118.8
C87 C86 H86A 118.8
C86 C87 C88 117.2(4)
C86 C87 C91 120.9(5)
C88 C87 C91 121.9(5)
C87 C88 C89 122.4(4)
C87 C88 H88A 118.8
C89 C88 H88A 118.8
C88 C89 C84 119.7(5)
C88 C89 C92 119.7(4)
C84 C89 C92 120.5(4)
C85 C90 H90A 109.5
C85 C90 H90B 109.5
H90A C90 H90B 109.5
C85 C90 H90C 109.5
H90A C90 H90C 109.5
H90B C90 H90C 109.5
C87 C91 H91A 109.5
C87 C91 H91B 109.5
H91A C91 H91B 109.5
C87 C91 H91C 109.5
H91A C91 H91C 109.5
H91B C91 H91C 109.5
C89 C92 H92A 109.5
C89 C92 H92B 109.5
H92A C92 H92B 109.5
C89 C92 H92C 109.5
H92A C92 H92C 109.5
H92B C92 H92C 109.5
C58 C57 C62 116.6(4)
C58 C57 B3 121.7(4)
C62 C57 B3 121.6(4)
C59 C58 C57 120.6(5)
C59 C58 C63 116.8(5)
C57 C58 C63 122.6(4)
C60 C59 C58 121.1(5)
C60 C59 H59A 119.5
C58 C59 H59A 119.5
C61 C60 C59 120.0(5)
C61 C60 C64A 131.1(8)
C59 C60 C64A 108.9(8)
C61 C60 C64B 98.7(10)
C59 C60 C64B 141.4(10)
C60 C61 C62 122.0(5)
C60 C61 H61A 119.0
C62 C61 H61A 119.0
C57 C62 C61 119.7(5)
C57 C62 C65 120.0(4)
C61 C62 C65 120.3(5)
C58 C63 H63A 109.5
C58 C63 H63B 109.5
H63A C63 H63B 109.5
C58 C63 H63C 109.5
H63A C63 H63C 109.5
H63B C63 H63C 109.5
C60 C64A H64A 109.5
C60 C64A H64B 109.5
H64A C64A H64B 109.5
C60 C64A H64C 109.5
H64A C64A H64C 109.5
H64B C64A H64C 109.5
C60 C64B H64D 109.5
C60 C64B H64E 109.5
H64D C64B H64E 109.5
C60 C64B H64F 109.5
H64D C64B H64F 109.5
H64E C64B H64F 109.5
C62 C65 H65A 109.5
C62 C65 H65B 109.5
H65A C65 H65B 109.5
C62 C65 H65C 109.5
H65A C65 H65C 109.5
H65B C65 H65C 109.5
C67 C66 C71 116.6(4)
C67 C66 B3 121.7(4)
C71 C66 B3 121.5(4)
C68 C67 C66 121.1(4)
C68 C67 C72 116.9(4)
C66 C67 C72 121.8(4)
C69 C68 C67 121.8(5)
C69 C68 H68A 119.1
C67 C68 H68A 119.1
C70 C69 C68 116.8(4)
C70 C69 C73 121.8(5)
C68 C69 C73 121.4(5)
C69 C70 C71 123.2(5)
C69 C70 H70A 118.4
C71 C70 H70A 118.4
C70 C71 C66 120.4(5)
C70 C71 C74 117.6(4)
C66 C71 C74 122.0(4)
C67 C72 H72A 109.5
C67 C72 H72B 109.5
H72A C72 H72B 109.5
C67 C72 H72C 109.5
H72A C72 H72C 109.5
H72B C72 H72C 109.5
C69 C73 H73A 109.5
C69 C73 H73B 109.5
H73A C73 H73B 109.5
C69 C73 H73C 109.5
H73A C73 H73C 109.5
H73B C73 H73C 109.5
C71 C74 H74A 109.5
C71 C74 H74B 109.5
H74A C74 H74B 109.5
C71 C74 H74C 109.5
H74A C74 H74C 109.5
H74B C74 H74C 109.5
C6A C1A C2A 119.7(12)
C6A C1A B6 114.3(9)
C2A C1A B6 125.9(10)
C3A C2A C1A 116.1(15)
C3A C2A C7A 121.0(19)
C1A C2A C7A 122.2(18)
C4A C3A C2A 123.7(12)
C4A C3A H3AA 118.2
C2A C3A H3AA 118.2
C5A C4A C3A 118.3(14)
C5A C4A C8A 122.1(15)
C3A C4A C8A 119.6(10)
C4A C5A C6A 124(2)
C4A C5A H5AA 117.9
C6A C5A H5AA 117.9
C1A C6A C5A 117.8(17)
C1A C6A C9A 120.9(13)
C5A C6A C9A 121.2(17)
C6A C9A H9AA 109.5
C6A C9A H9AB 109.5
H9AA C9A H9AB 109.5
C6A C9A H9AC 109.5
H9AA C9A H9AC 109.5
H9AB C9A H9AC 109.5
C2A C7A H7AA 109.5
C2A C7A H7AB 109.5
H7AA C7A H7AB 109.5
C2A C7A H7AC 109.5
H7AA C7A H7AC 109.5
H7AB C7A H7AC 109.5
C4A C8A H8AA 109.5
C4A C8A H8AB 109.5
H8AA C8A H8AB 109.5
C4A C8A H8AC 109.5
H8AA C8A H8AC 109.5
H8AB C8A H8AC 109.5
C2B C1B C6B 117.2(14)
C2B C1B B6 113.8(11)
C6B C1B B6 128.7(11)
C5B C6B C1B 121.0(14)
C5B C6B C9B 119.1(13)
C1B C6B C9B 119.8(14)
C6B C5B C4B 121.1(12)
C6B C5B H5BA 119.4
C4B C5B H5BA 119.4
C3B C4B C5B 118.1(17)
C3B C4B C8B 122.1(18)
C5B C4B C8B 119.8(11)
C4B C3B C2B 124(3)
C4B C3B H3BA 117.8
C2B C3B H3BA 117.8
C1B C2B C3B 118(2)
C1B C2B C7B 118.9(16)
C3B C2B C7B 123(2)
C2B C7B H7BA 109.5
C2B C7B H7BB 109.5
H7BA C7B H7BB 109.5
C2B C7B H7BC 109.5
H7BA C7B H7BC 109.5
H7BB C7B H7BC 109.5
C6B C9B H9BA 109.5
C6B C9B H9BB 109.5
H9BA C9B H9BB 109.5
C6B C9B H9BC 109.5
H9BA C9B H9BC 109.5
H9BB C9B H9BC 109.5
C4B C8B H8BA 109.5
C4B C8B H8BB 109.5
H8BA C8B H8BB 109.5
C4B C8B H8BC 109.5
H8BA C8B H8BC 109.5
H8BB C8B H8BC 109.5

loop_
_geom_bond_atom_site_label_1
_geom_bond_atom_site_label_2
_geom_bond_distance
Fe1 N6 1.935(3)
Fe1 N5 1.944(3)
Fe1 N1 1.954(3)
Fe1 N4 1.961(3)
Fe1 N3 1.970(3)
Fe1 N2 1.975(3)
N6 C102 1.342(5)
N6 C98 1.359(5)
N5 C93 1.340(5)
N5 C97 1.366(4)
N2 C10 1.336(5)
N2 C6 1.374(5)
N1 C1 1.344(4)
N1 C5 1.383(5)
N4 C56 1.329(4)
N4 C52 1.388(4)
N3 C47 1.338(4)
N3 C51 1.386(4)
B6 C1A 1.510(9)
B6 C121 1.532(9)
B6 C101 1.585(8)
B6 C1B 1.873(17)
B5 C112 1.566(6)
B5 C103 1.574(6)
B5 C94 1.575(6)
B2 C9 1.535(6)
B2 C29 1.582(7)
B2 C38 1.596(7)
B1 C2 1.556(6)
B1 C20 1.576(7)
B1 C11 1.577(7)
B4 C55 1.541(6)
B4 C84 1.578(6)
B4 C75 1.582(7)
B3 C48 1.528(6)
B3 C57 1.582(6)
B3 C66 1.587(6)
C102 C101 1.383(5)
C102 H10A 0.9500
C101 C100 1.391(6)
C100 C99 1.386(6)
C100 H10B 0.9500
C99 C98 1.394(5)
C99 H99A 0.9500
C98 C97 1.454(5)
C97 C96 1.391(6)
C96 C95 1.379(6)
C96 H96A 0.9500
C95 C94 1.400(5)
C95 H95A 0.9500
C94 C93 1.385(5)
C93 H93A 0.9500
C103 C104 1.418(5)
C103 C108 1.424(5)
C108 C107 1.398(5)
C108 C111 1.503(6)
C107 C106 1.380(6)
C107 H10C 0.9500
C106 C105 1.391(6)
C106 C110 1.508(6)
C105 C104 1.388(6)
C105 H10D 0.9500
C104 C109 1.508(6)
C111 H11A 0.9800
C111 H11B 0.9800
C111 H11C 0.9800
C110 H11D 0.9800
C110 H11E 0.9800
C110 H11F 0.9800
C109 H10E 0.9800
C109 H10F 0.9800
C109 H10G 0.9800
C112 C117 1.394(6)
C112 C113 1.406(6)
C117 C116 1.399(5)
C117 C120 1.502(6)
C116 C115 1.376(6)
C116 H11G 0.9500
C115 C114 1.380(7)
C115 C119 1.510(6)
C114 C113 1.396(6)
C114 H11H 0.9500
C113 C118 1.506(6)
C120 H12A 0.9800
C120 H12B 0.9800
C120 H12C 0.9800
C119 H11I 0.9800
C119 H11J 0.9800
C119 H11K 0.9800
C118 H11L 0.9800
C118 H11M 0.9800
C118 H11N 0.9800
C121 C126 1.425(7)
C121 C122 1.434(8)
C122 C123 1.364(8)
C122 C12A 1.522(11)
C122 C12B 1.62(3)
C123 C124 1.359(8)
C123 H12D 0.9500
C124 C125 1.404(7)
C124 C128 1.512(8)
C125 C126 1.374(7)
C125 H12E 0.9500
C126 C129 1.507(7)
C12A H12F 0.9800
C12A H12G 0.9800
C12A H12H 0.9800
C12B H12I 0.9800
C12B H12J 0.9800
C12B H12K 0.9800
C128 H12L 0.9800
C128 H12M 0.9800
C128 H12N 0.9800
C129 H12O 0.9800
C129 H12P 0.9800
C129 H12Q 0.9800
C10 C9 1.407(5)
C10 H10H 0.9500
C9 C8 1.424(6)
C8 C7 1.362(6)
C8 H8A 0.9500
C7 C6 1.415(6)
C7 H7A 0.9500
C6 C5 1.425(5)
C5 C4 1.407(6)
C4 C3 1.368(6)
C4 H4A 0.9500
C3 C2 1.412(6)
C3 H3A 0.9500
C2 C1 1.397(5)
C1 H1A 0.9500
C29 C30 1.413(6)
C29 C34 1.417(6)
C34 C33 1.388(6)
C34 C37 1.519(6)
C33 C32 1.385(7)
C33 H33A 0.9500
C32 C31 1.383(6)
C32 C36 1.514(7)
C31 C30 1.369(6)
C31 H31A 0.9500
C30 C35 1.503(6)
C37 H37A 0.9800
C37 H37B 0.9800
C37 H37C 0.9800
C36 H36A 0.9800
C36 H36B 0.9800
C36 H36C 0.9800
C35 H35A 0.9800
C35 H35B 0.9800
C35 H35C 0.9800
C38 C39 1.403(7)
C38 C43 1.411(6)
C39 C40 1.391(7)
C39 C44 1.524(7)
C40 C41 1.389(7)
C40 H40A 0.9500
C41 C42 1.380(8)
C41 C45 1.529(7)
C42 C43 1.383(7)
C42 H42A 0.9500
C43 C46 1.511(7)
C44 H44A 0.9800
C44 H44B 0.9800
C44 H44C 0.9800
C45 H45A 0.9800
C45 H45B 0.9800
C45 H45C 0.9800
C46 H46A 0.9800
C46 H46B 0.9800
C46 H46C 0.9800
C20 C21 1.405(6)
C20 C25 1.413(6)
C21 C22 1.398(6)
C21 C26 1.504(5)
C22 C23 1.383(6)
C22 H22A 0.9500
C23 C24 1.371(7)
C23 C27 1.519(7)
C24 C25 1.381(7)
C24 H24A 0.9500
C25 C28 1.529(7)
C26 H26A 0.9800
C26 H26B 0.9800
C26 H26C 0.9800
C27 H27A 0.9800
C27 H27B 0.9800
C27 H27C 0.9800
C28 H28A 0.9800
C28 H28B 0.9800
C28 H28C 0.9800
C11 C12 1.407(6)
C11 C16 1.406(6)
C12 C13 1.391(6)
C12 C17 1.503(6)
C13 C14 1.374(7)
C13 H13A 0.9500
C14 C15 1.387(8)
C14 C18 1.525(7)
C15 C16 1.384(8)
C15 H15A 0.9500
C16 C19A 1.51(2)
C16 C19B 1.61(3)
C17 H17A 0.9800
C17 H17B 0.9800
C17 H17C 0.9800
C18 H18A 0.9800
C18 H18B 0.9800
C18 H18C 0.9800
C19A H19A 0.9800
C19A H19B 0.9800
C19A H19C 0.9800
C19B H19D 0.9800
C19B H19E 0.9800
C19B H19F 0.9800
C56 C55 1.392(5)
C56 H56A 0.9500
C55 C54 1.422(5)
C54 C53 1.364(5)
C54 H54A 0.9500
C53 C52 1.406(5)
C53 H53A 0.9500
C52 C51 1.416(5)
C51 C50 1.419(5)
C50 C49 1.358(5)
C50 H50A 0.9500
C49 C48 1.426(5)
C49 H49A 0.9500
C48 C47 1.406(5)
C47 H47A 0.9500
C75 C80 1.413(6)
C75 C76 1.416(6)
C76 C77 1.380(7)
C76 C81 1.515(7)
C77 C78 1.370(7)
C77 H77A 0.9500
C78 C79 1.386(6)
C78 C82 1.527(7)
C79 C80 1.378(6)
C79 H79A 0.9500
C80 C83 1.526(6)
C81 H81A 0.9800
C81 H81B 0.9800
C81 H81C 0.9800
C82 H82A 0.9800
C82 H82B 0.9800
C82 H82C 0.9800
C83 H83A 0.9800
C83 H83B 0.9800
C83 H83C 0.9800
C84 C85 1.408(6)
C84 C89 1.413(6)
C85 C86 1.387(6)
C85 C90 1.505(6)
C86 C87 1.380(7)
C86 H86A 0.9500
C87 C88 1.390(7)
C87 C91 1.509(6)
C88 C89 1.390(6)
C88 H88A 0.9500
C89 C92 1.502(7)
C90 H90A 0.9800
C90 H90B 0.9800
C90 H90C 0.9800
C91 H91A 0.9800
C91 H91B 0.9800
C91 H91C 0.9800
C92 H92A 0.9800
C92 H92B 0.9800
C92 H92C 0.9800
C57 C58 1.409(6)
C57 C62 1.410(6)
C58 C59 1.400(6)
C58 C63 1.494(7)
C59 C60 1.355(7)
C59 H59A 0.9500
C60 C61 1.329(7)
C60 C64A 1.597(12)
C60 C64B 1.612(16)
C61 C62 1.414(7)
C61 H61A 0.9500
C62 C65 1.510(8)
C63 H63A 0.9800
C63 H63B 0.9800
C63 H63C 0.9800
C64A H64A 0.9800
C64A H64B 0.9800
C64A H64C 0.9800
C64B H64D 0.9800
C64B H64E 0.9800
C64B H64F 0.9800
C65 H65A 0.9800
C65 H65B 0.9800
C65 H65C 0.9800
C66 C67 1.403(6)
C66 C71 1.416(6)
C67 C68 1.402(5)
C67 C72 1.510(6)
C68 C69 1.387(7)
C68 H68A 0.9500
C69 C70 1.377(7)
C69 C73 1.509(6)
C70 C71 1.388(6)
C70 H70A 0.9500
C71 C74 1.519(7)
C72 H72A 0.9800
C72 H72B 0.9800
C72 H72C 0.9800
C73 H73A 0.9800
C73 H73B 0.9800
C73 H73C 0.9800
C74 H74A 0.9800
C74 H74B 0.9800
C74 H74C 0.9800
C1A C6A 1.394(16)
C1A C2A 1.45(3)
C2A C3A 1.41(2)
C2A C7A 1.46(2)
C3A C4A 1.374(14)
C3A H3AA 0.9500
C4A C5A 1.31(3)
C4A C8A 1.530(12)
C5A C6A 1.42(3)
C5A H5AA 0.9500
C6A C9A 1.50(2)
C9A H9AA 0.9800
C9A H9AB 0.9800
C9A H9AC 0.9800
C7A H7AA 0.9800
C7A H7AB 0.9800
C7A H7AC 0.9800
C8A H8AA 0.9800
C8A H8AB 0.9800
C8A H8AC 0.9800
C1B C2B 1.388(16)
C1B C6B 1.43(2)
C6B C5B 1.35(2)
C6B C9B 1.51(2)
C5B C4B 1.379(15)
C5B H5BA 0.9500
C4B C3B 1.32(3)
C4B C8B 1.551(16)
C3B C2B 1.40(3)
C3B H3BA 0.9500
C2B C7B 1.51(3)
C7B H7BA 0.9800
C7B H7BB 0.9800
C7B H7BC 0.9800
C9B H9BA 0.9800
C9B H9BB 0.9800
C9B H9BC 0.9800
C8B H8BA 0.9800
C8B H8BB 0.9800
C8B H8BC 0.9800
